data_7119480
loop_
_publ_author_name
'Hu, Fei-Long'
'Wang, Hui-Fang'
'Guo, Dong'
'Zhang, Hui'
'Lang, Jian-Ping'
'Beves, Jonathon E.'

_publ_section_title
;
 Controlled formation of chiral networks and their reversible chiroptical
 switching behaviour by UV/microwave irradiation
;
_journal_issue 51
_journal_name_full 'Chemical Communications'
_journal_page_first 7990
_journal_page_last 7993
_journal_paper_doi 10.1039/c6cc03256g
_journal_volume 52
_journal_year 2016
_chemical_formula_sum 'C36 H26 Cd N2 O4'
_chemical_formula_weight 662.99
_space_group_IT_number 96
_symmetry_cell_setting tetragonal
_symmetry_space_group_name_Hall 'P 4nw 2abw'
_symmetry_space_group_name_H-M 'P 43 21 2'
_atom_sites_solution_hydrogens geom
_atom_sites_solution_primary direct
_atom_sites_solution_secondary difmap
_audit_creation_method SHELXL-97
_audit_update_record
;
2015-10-05 deposited with the CCDC.
2016-05-27 downloaded from the CCDC.
;
_cell_angle_alpha 90.00
_cell_angle_beta 90.00
_cell_angle_gamma 90.00
_cell_formula_units_Z 8
_cell_length_a 14.5616(3)
_cell_length_b 14.5616(3)
_cell_length_c 29.1530(8)
_cell_measurement_reflns_used 8349
_cell_measurement_temperature 293(2)
_cell_measurement_theta_max 22.86
_cell_measurement_theta_min 2.43
_cell_volume 6181.6(2)
_computing_cell_refinement 'Bruker SMART'
_computing_data_collection 'Bruker SMART'
_computing_data_reduction 'Bruker SHELXTL'
_computing_molecular_graphics 'Bruker SHELXTL'
_computing_publication_material 'Bruker SHELXTL'
_computing_structure_refinement 'SHELXL-97 (Sheldrick, 1997)'
_computing_structure_solution 'SHELXS-97 (Sheldrick, 1990)'
_diffrn_ambient_temperature 293(2)
_diffrn_measured_fraction_theta_full 0.997
_diffrn_measured_fraction_theta_max 0.997
_diffrn_measurement_device_type 'CCD area detector'
_diffrn_measurement_method 'phi and omega scans'
_diffrn_radiation_monochromator graphite
_diffrn_radiation_source 'fine-focus sealed tube'
_diffrn_radiation_type MoK\a
_diffrn_radiation_wavelength 0.71073
_diffrn_reflns_av_R_equivalents 0.0592
_diffrn_reflns_av_sigmaI/netI 0.0532
_diffrn_reflns_limit_h_max 17
_diffrn_reflns_limit_h_min -16
_diffrn_reflns_limit_k_max 13
_diffrn_reflns_limit_k_min -17
_diffrn_reflns_limit_l_max 34
_diffrn_reflns_limit_l_min -33
_diffrn_reflns_number 21429
_diffrn_reflns_theta_full 25.00
_diffrn_reflns_theta_max 25.00
_diffrn_reflns_theta_min 2.88
_exptl_absorpt_coefficient_mu 0.748
_exptl_absorpt_correction_T_max 0.8646
_exptl_absorpt_correction_T_min 0.8526
_exptl_absorpt_correction_type multi-scan
_exptl_absorpt_process_details sadabs
_exptl_crystal_colour yellow
_exptl_crystal_density_diffrn 1.425
_exptl_crystal_density_method 'not measured'
_exptl_crystal_description block
_exptl_crystal_F_000 2688
_exptl_crystal_size_max 0.22
_exptl_crystal_size_mid 0.21
_exptl_crystal_size_min 0.20
_refine_diff_density_max 0.765
_refine_diff_density_min -0.746
_refine_diff_density_rms 0.130
_refine_ls_abs_structure_details 'Flack H D (1983), Acta Cryst. A39, 876-881'
_refine_ls_abs_structure_Flack 0.12(10)
_refine_ls_extinction_method none
_refine_ls_goodness_of_fit_ref 1.154
_refine_ls_hydrogen_treatment constr
_refine_ls_matrix_type full
_refine_ls_number_parameters 394
_refine_ls_number_reflns 5450
_refine_ls_number_restraints 1016
_refine_ls_restrained_S_all 1.081
_refine_ls_R_factor_all 0.1071
_refine_ls_R_factor_gt 0.0983
_refine_ls_shift/su_max 0.048
_refine_ls_shift/su_mean 0.004
_refine_ls_structure_factor_coef Fsqd
_refine_ls_weighting_details 'calc w=1/[\s^2^(Fo^2^)+(0.0245P)^2^+78.7104P] where P=(Fo^2^+2Fc^2^)/3'
_refine_ls_weighting_scheme calc
_refine_ls_wR_factor_gt 0.2164
_refine_ls_wR_factor_ref 0.2214
_reflns_number_gt 4810
_reflns_number_total 5450
_reflns_threshold_expression >2sigma(I)
_cod_data_source_file c6cc03256g2.cif
_cod_data_source_block 1424585
_cod_original_sg_symbol_H-M P4(3)2(1)2
_cod_database_code 7119480

loop_
_symmetry_equiv_pos_as_xyz
'x, y, z'
'-x, -y, z+1/2'
'-y+1/2, x+1/2, z+3/4'
'y+1/2, -x+1/2, z+1/4'
'-x+1/2, y+1/2, -z+3/4'
'x+1/2, -y+1/2, -z+1/4'
'y, x, -z'
'-y, -x, -z+1/2'

loop_
_atom_site_label
_atom_site_type_symbol
_atom_site_fract_x
_atom_site_fract_y
_atom_site_fract_z
_atom_site_U_iso_or_equiv
_atom_site_adp_type
_atom_site_occupancy
_atom_site_symmetry_multiplicity
_atom_site_calc_flag
_atom_site_refinement_flags
_atom_site_disorder_assembly
_atom_site_disorder_group
Cd1 Cd 0.57591(7) 0.67370(7) 0.05538(3) 0.0508(3) Uani 1 1 d . . .
N1 N 0.6910(8) 0.7825(8) 0.0531(4) 0.060(2) Uani 1 1 d U A .
N2 N 0.4740(8) 0.5554(9) 0.0612(4) 0.064(2) Uani 1 1 d U . .
O1 O 0.4662(8) 0.7687(8) 0.0114(4) 0.078(2) Uani 1 1 d U . .
O2 O 0.5246(8) 0.7585(9) 0.1160(4) 0.087(3) Uani 1 1 d U . .
O3 O 0.6309(9) 0.6675(9) 0.1422(4) 0.094(3) Uani 1 1 d U . .
O4 O 0.6832(7) 0.5648(7) 0.0283(3) 0.062(2) Uani 1 1 d U . .
C1 C 0.7809(12) 0.7603(12) 0.0578(7) 0.079(3) Uani 1 1 d U . .
H1 H 0.8000 0.6993 0.0570 0.095 Uiso 1 1 calc R . .
C2 C 0.8471(12) 0.8350(13) 0.0642(6) 0.083(3) Uani 1 1 d U A .
H2 H 0.9064 0.8193 0.0732 0.099 Uiso 1 1 calc R . .
C3 C 0.8303(13) 0.9149(12) 0.0588(6) 0.088(3) Uani 1 1 d U . .
C4 C 0.7343(12) 0.9380(12) 0.0527(6) 0.087(3) Uani 1 1 d U A .
H4 H 0.7136 0.9982 0.0500 0.104 Uiso 1 1 calc R . .
C5 C 0.6798(13) 0.8677(11) 0.0512(6) 0.082(3) Uani 1 1 d U . .
H5 H 0.6185 0.8842 0.0481 0.098 Uiso 1 1 calc R A .
C6 C 0.872(2) 1.016(3) 0.0562(14) 0.086(3) Uani 0.50 1 d PDU A 1
H6 H 0.8398 1.0694 0.0507 0.104 Uiso 0.50 1 calc PR A 1
C7 C 0.956(2) 1.010(3) 0.0630(14) 0.089(3) Uani 0.50 1 d PDU A 1
H7 H 0.9858 0.9559 0.0711 0.107 Uiso 0.50 1 calc PR A 1
C6' C 0.915(3) 0.970(2) 0.0613(13) 0.086(3) Uani 0.50 1 d PDU A 2
H6' H 0.9666 0.9411 0.0729 0.104 Uiso 0.50 1 calc PR A 2
C7' C 0.924(3) 1.052(2) 0.0495(14) 0.089(3) Uani 0.50 1 d PDU A 2
H7' H 0.8747 1.0808 0.0356 0.107 Uiso 0.50 1 calc PR A 2
C8 C 1.0084(13) 1.1051(12) 0.0563(7) 0.093(3) Uani 1 1 d U . .
C9 C 1.0948(14) 1.0915(13) 0.0799(7) 0.099(3) Uani 1 1 d U A .
H9 H 1.1077 1.0372 0.0955 0.119 Uiso 1 1 calc R . .
C10 C 1.1585(14) 1.1645(14) 0.0783(7) 0.102(4) Uani 1 1 d U . .
H10 H 1.2140 1.1567 0.0936 0.122 Uiso 1 1 calc R A .
C11 C 1.1454(13) 1.2404(13) 0.0574(7) 0.093(4) Uani 1 1 d U A .
C12 C 1.0644(15) 1.2546(14) 0.0348(7) 0.105(4) Uani 1 1 d U . .
H12 H 1.0533 1.3094 0.0193 0.126 Uiso 1 1 calc R A .
C13 C 0.9982(14) 1.1842(14) 0.0355(7) 0.100(3) Uani 1 1 d U A .
H13 H 0.9433 1.1944 0.0200 0.120 Uiso 1 1 calc R . .
C14 C 1.2080(15) 1.3181(16) 0.0598(8) 0.117(4) Uani 1 1 d U . .
H14 H 1.1809 1.3732 0.0510 0.140 Uiso 1 1 calc R A .
C15 C 0.2847(12) 0.3266(15) 0.0704(6) 0.092(4) Uani 1 1 d U . .
H15 H 0.3128 0.2758 0.0837 0.111 Uiso 1 1 calc R . .
C16 C 0.3455(12) 0.4153(13) 0.0643(6) 0.088(3) Uani 1 1 d U . .
C17 C 0.4412(11) 0.3950(12) 0.0655(6) 0.083(4) Uani 1 1 d U . .
H17 H 0.4640 0.3356 0.0683 0.100 Uiso 1 1 calc R . .
C18 C 0.4962(12) 0.4705(11) 0.0621(6) 0.076(3) Uani 1 1 d U . .
H18 H 0.5588 0.4584 0.0601 0.091 Uiso 1 1 calc R . .
C19 C 0.3806(11) 0.5751(13) 0.0624(6) 0.078(3) Uani 1 1 d U . .
H19 H 0.3608 0.6358 0.0625 0.094 Uiso 1 1 calc R . .
C20 C 0.3150(12) 0.5021(12) 0.0633(6) 0.082(3) Uani 1 1 d U . .
H20 H 0.2524 0.5146 0.0632 0.098 Uiso 1 1 calc R . .
C21 C 0.5025(11) 0.7460(10) -0.0248(5) 0.062(3) Uani 1 1 d U . .
C22 C 0.4778(11) 0.7964(11) -0.0687(5) 0.071(3) Uani 1 1 d U . .
C23 C 0.4097(12) 0.8602(11) -0.0701(5) 0.075(3) Uani 1 1 d U . .
H23 H 0.3734 0.8675 -0.0441 0.090 Uiso 1 1 calc R . .
C24 C 0.3908(12) 0.9153(12) -0.1081(6) 0.084(4) Uani 1 1 d U . .
H24 H 0.3436 0.9583 -0.1074 0.101 Uiso 1 1 calc R . .
C25 C 0.4454(13) 0.9038(12) -0.1472(6) 0.084(4) Uani 1 1 d U . .
C26 C 0.5145(13) 0.8405(12) -0.1461(6) 0.084(4) Uani 1 1 d U . .
H26 H 0.5533 0.8338 -0.1712 0.101 Uiso 1 1 calc R . .
C27 C 0.5269(13) 0.7862(12) -0.1074(6) 0.084(3) Uani 1 1 d U . .
H27 H 0.5714 0.7404 -0.1083 0.101 Uiso 1 1 calc R . .
C28 C 0.5626(14) 1.0355(13) 0.3110(6) 0.090(4) Uani 1 1 d U . .
H28 H 0.5233 1.0482 0.2867 0.108 Uiso 1 1 calc R . .
C29 C 0.6161(12) 0.9708(13) 0.3060(7) 0.085(4) Uani 1 1 d U . .
H29 H 0.6572 0.9545 0.3290 0.102 Uiso 1 1 calc R . .
C30 C 0.6126(13) 0.9189(14) 0.2614(6) 0.082(3) Uani 1 1 d U . .
C31 C 0.6643(13) 0.8401(13) 0.2569(6) 0.083(3) Uani 1 1 d U . .
H31 H 0.7053 0.8267 0.2805 0.099 Uiso 1 1 calc R . .
C32 C 0.6607(13) 0.7780(12) 0.2199(5) 0.079(3) Uani 1 1 d U . .
H32 H 0.6991 0.7271 0.2187 0.095 Uiso 1 1 calc R . .
C33 C 0.5943(13) 0.7968(13) 0.1836(6) 0.082(3) Uani 1 1 d U . .
C34 C 0.5412(13) 0.8756(12) 0.1885(7) 0.084(3) Uani 1 1 d U . .
H34 H 0.4990 0.8903 0.1657 0.101 Uiso 1 1 calc R . .
C35 C 0.5490(12) 0.9313(14) 0.2252(6) 0.083(3) Uani 1 1 d U . .
H35 H 0.5097 0.9816 0.2268 0.100 Uiso 1 1 calc R . .
C36 C 0.5784(14) 0.7337(13) 0.1445(6) 0.079(3) Uani 1 1 d U . .

loop_
_atom_site_aniso_label
_atom_site_aniso_U_11
_atom_site_aniso_U_22
_atom_site_aniso_U_33
_atom_site_aniso_U_23
_atom_site_aniso_U_13
_atom_site_aniso_U_12
Cd1 0.0500(6) 0.0518(6) 0.0505(4) 0.0102(5) -0.0080(5) -0.0220(4)
N1 0.066(5) 0.053(4) 0.062(5) 0.013(4) -0.013(5) -0.025(4)
N2 0.055(5) 0.067(5) 0.071(5) 0.004(5) -0.002(5) -0.035(4)
O1 0.077(5) 0.081(5) 0.077(5) 0.014(5) -0.015(5) -0.001(4)
O2 0.085(5) 0.094(5) 0.082(5) -0.010(5) 0.004(5) -0.020(5)
O3 0.102(7) 0.079(7) 0.100(7) 0.015(6) 0.018(6) -0.005(7)
O4 0.058(5) 0.063(5) 0.066(5) 0.018(4) -0.008(4) -0.005(4)
C1 0.077(6) 0.069(6) 0.091(6) 0.005(6) -0.014(6) -0.022(6)
C2 0.082(6) 0.081(6) 0.085(6) 0.004(6) -0.001(6) -0.035(6)
C3 0.093(6) 0.079(6) 0.093(6) -0.001(6) 0.001(6) -0.045(5)
C4 0.097(6) 0.070(6) 0.094(6) 0.002(6) -0.012(6) -0.035(6)
C5 0.084(6) 0.075(5) 0.086(6) 0.006(5) -0.005(6) -0.032(5)
C6 0.088(5) 0.075(5) 0.096(5) -0.004(5) -0.003(5) -0.046(5)
C7 0.090(5) 0.079(5) 0.099(5) -0.005(5) 0.004(5) -0.045(5)
C6' 0.088(5) 0.075(5) 0.096(5) -0.004(5) -0.003(5) -0.046(5)
C7' 0.090(5) 0.079(5) 0.099(5) -0.005(5) 0.004(5) -0.045(5)
C8 0.096(6) 0.078(6) 0.105(6) -0.014(6) 0.008(6) -0.052(5)
C9 0.100(6) 0.082(6) 0.115(7) 0.000(6) 0.008(6) -0.046(6)
C10 0.093(7) 0.088(7) 0.124(7) -0.013(7) 0.011(7) -0.052(7)
C11 0.086(7) 0.080(7) 0.113(8) -0.013(7) 0.021(7) -0.049(6)
C12 0.102(7) 0.088(7) 0.124(8) -0.007(7) 0.011(7) -0.049(7)
C13 0.096(6) 0.090(6) 0.113(6) -0.011(6) 0.003(6) -0.049(6)
C14 0.104(8) 0.103(8) 0.144(9) -0.007(8) 0.015(8) -0.059(7)
C15 0.071(8) 0.108(9) 0.099(8) -0.007(8) 0.000(7) -0.034(8)
C16 0.076(7) 0.092(7) 0.095(7) -0.003(7) 0.005(6) -0.033(6)
C17 0.070(7) 0.079(7) 0.100(7) 0.000(6) 0.008(6) -0.038(6)
C18 0.067(6) 0.080(6) 0.081(6) 0.006(6) 0.007(6) -0.038(6)
C19 0.065(6) 0.080(6) 0.089(6) -0.004(6) 0.002(6) -0.026(6)
C20 0.061(6) 0.098(7) 0.086(7) 0.005(7) 0.008(6) -0.031(6)
C21 0.065(6) 0.057(6) 0.066(6) 0.006(5) -0.031(5) -0.010(5)
C22 0.070(6) 0.066(6) 0.076(6) 0.003(6) -0.026(6) 0.005(6)
C23 0.081(7) 0.070(6) 0.074(6) 0.011(6) -0.020(6) 0.003(6)
C24 0.089(8) 0.075(7) 0.089(7) 0.010(7) -0.023(7) 0.020(7)
C25 0.095(8) 0.074(7) 0.084(7) 0.016(7) -0.021(7) 0.009(7)
C26 0.095(7) 0.076(7) 0.082(7) 0.005(6) -0.022(6) 0.020(7)
C27 0.095(7) 0.072(6) 0.085(7) 0.011(6) -0.019(6) 0.010(6)
C28 0.114(9) 0.096(8) 0.060(7) -0.013(7) 0.006(8) 0.022(8)
C29 0.088(8) 0.095(8) 0.071(7) -0.019(8) 0.011(7) 0.025(7)
C30 0.091(7) 0.093(7) 0.063(6) -0.022(6) 0.007(6) 0.003(6)
C31 0.089(7) 0.094(7) 0.065(6) -0.007(6) 0.004(6) 0.004(7)
C32 0.086(7) 0.088(7) 0.064(6) -0.007(6) 0.014(6) 0.004(6)
C33 0.083(7) 0.089(7) 0.075(6) -0.004(6) 0.009(6) 0.005(6)
C34 0.088(7) 0.086(7) 0.078(6) -0.011(6) 0.017(6) -0.001(6)
C35 0.089(7) 0.090(7) 0.071(6) -0.010(6) 0.012(6) 0.009(6)
C36 0.081(7) 0.083(6) 0.073(6) 0.002(6) 0.019(6) -0.014(6)

loop_
_atom_type_symbol
_atom_type_description
_atom_type_scat_dispersion_real
_atom_type_scat_dispersion_imag
_atom_type_scat_source
C C 0.0033 0.0016 'International Tables Vol C Tables 4.2.6.8 and 6.1.1.4'
H H 0.0000 0.0000 'International Tables Vol C Tables 4.2.6.8 and 6.1.1.4'
N N 0.0061 0.0033 'International Tables Vol C Tables 4.2.6.8 and 6.1.1.4'
O O 0.0106 0.0060 'International Tables Vol C Tables 4.2.6.8 and 6.1.1.4'
Cd Cd -0.8075 1.2024 'International Tables Vol C Tables 4.2.6.8 and 6.1.1.4'

loop_
_geom_angle_atom_site_label_1
_geom_angle_atom_site_label_2
_geom_angle_atom_site_label_3
_geom_angle
_geom_angle_site_symmetry_1
_geom_angle_site_symmetry_3
N2 Cd1 O2 98.0(4) . .
N2 Cd1 N1 173.6(4) . .
O2 Cd1 N1 83.6(4) . .
N2 Cd1 O4 87.0(4) . .
O2 Cd1 O4 147.0(4) . .
N1 Cd1 O4 88.3(4) . .
N2 Cd1 O4 94.2(4) . 7
O2 Cd1 O4 136.0(4) . 7
N1 Cd1 O4 88.9(4) . 7
O4 Cd1 O4 75.4(3) . 7
N2 Cd1 O1 92.3(4) . .
O2 Cd1 O1 83.5(4) . .
N1 Cd1 O1 94.0(4) . .
O4 Cd1 O1 129.0(3) . .
O4 Cd1 O1 53.8(4) 7 .
N2 Cd1 C36 100.3(5) . .
O2 Cd1 C36 25.6(5) . .
N1 Cd1 C36 78.4(5) . .
O4 Cd1 C36 121.5(5) . .
O4 Cd1 C36 158.0(5) 7 .
O1 Cd1 C36 108.8(5) . .
C5 N1 C1 111.5(13) . .
C5 N1 Cd1 125.9(13) . .
C1 N1 Cd1 122.3(10) . .
C18 N2 C19 116.6(12) . .
C18 N2 Cd1 124.6(11) . .
C19 N2 Cd1 118.8(11) . .
C21 O1 Cd1 90.9(9) . .
C36 O2 Cd1 99.2(12) . .
C21 O4 Cd1 165.0(9) 7 .
C21 O4 Cd1 90.4(8) 7 7
Cd1 O4 Cd1 104.6(3) . 7
N1 C1 C2 118.1(16) . .
C3 C2 C1 124.7(19) . .
C2 C3 C4 115.9(16) . .
C2 C3 C6' 111(2) . .
C4 C3 C6' 133(2) . .
C2 C3 C6 145(2) . .
C4 C3 C6 98.7(19) . .
C6' C3 C6 34.5(17) . .
C5 C4 C3 114.3(17) . .
N1 C5 C4 135(2) . .
C7 C6 C3 108(4) . .
C6 C7 C8 113(4) . .
C7' C6' C3 127(4) . .
C6' C7' C8 124(4) . .
C13 C8 C9 116.1(15) . .
C13 C8 C7' 108(2) . .
C9 C8 C7' 136(2) . .
C13 C8 C7 140(2) . .
C9 C8 C7 104(2) . .
C7' C8 C7 32.4(18) . .
C10 C9 C8 117(2) . .
C11 C10 C9 125(2) . .
C10 C11 C12 119.4(16) . .
C10 C11 C14 124(2) . .
C12 C11 C14 117(2) . .
C11 C12 C13 118(2) . .
C8 C13 C12 125(2) . .
C15 C14 C11 134(3) 1_665 .
C14 C15 C16 127(2) 1_445 .
C20 C16 C17 121.3(16) . .
C20 C16 C15 126.1(16) . .
C17 C16 C15 112.1(17) . .
C18 C17 C16 113.9(18) . .
N2 C18 C17 129.2(17) . .
N2 C19 C20 120.0(17) . .
C16 C20 C19 118.8(17) . .
O1 C21 O4 124.2(13) . 7
O1 C21 C22 119.5(15) . .
O4 C21 C22 116.2(14) 7 .
C27 C22 C23 116.0(16) . .
C27 C22 C21 121.9(15) . .
C23 C22 C21 121.9(16) . .
C22 C23 C24 124.2(17) . .
C23 C24 C25 117.7(16) . .
C26 C25 C24 118.7(16) . .
C26 C25 C28 118.1(18) . 2_674
C24 C25 C28 122.9(16) . 2_674
C25 C26 C27 119.9(19) . .
C22 C27 C26 123.3(18) . .
C29 C28 C25 126(2) . 2_675
C28 C29 C30 117.7(19) . .
C31 C30 C35 113.1(17) . .
C31 C30 C29 118.8(17) . .
C35 C30 C29 127.1(17) . .
C30 C31 C32 125.9(19) . .
C31 C32 C33 117.4(17) . .
C34 C33 C32 116.7(18) . .
C34 C33 C36 120.2(18) . .
C32 C33 C36 123.0(17) . .
C35 C34 C33 122(2) . .
C34 C35 C30 124.8(19) . .
O2 C36 O3 127.1(19) . .
O2 C36 C33 116.6(18) . .
O3 C36 C33 115.5(19) . .
O2 C36 Cd1 55.2(10) . .
O3 C36 Cd1 72.9(11) . .
C33 C36 Cd1 158.1(12) . .

loop_
_geom_bond_atom_site_label_1
_geom_bond_atom_site_label_2
_geom_bond_distance
_geom_bond_site_symmetry_2
Cd1 N2 2.281(10) .
Cd1 O2 2.282(12) .
Cd1 N1 2.307(10) .
Cd1 O4 2.362(10) .
Cd1 O4 2.448(8) 7
Cd1 O1 2.471(10) .
Cd1 C36 2.742(18) .
N1 C5 1.253(18) .
N1 C1 1.35(2) .
N2 C18 1.28(2) .
N2 C19 1.391(19) .
O1 C21 1.225(17) .
O2 C36 1.20(2) .
O3 C36 1.23(2) .
O4 C21 1.292(18) 7
O4 Cd1 2.448(8) 7
C1 C2 1.47(2) .
C2 C3 1.20(2) .
C3 C4 1.45(3) .
C3 C6' 1.47(4) .
C3 C6 1.59(4) .
C4 C5 1.30(2) .
C6 C7 1.239(18) .
C7 C8 1.59(4) .
C6' C7' 1.243(18) .
C7' C8 1.46(4) .
C8 C13 1.31(3) .
C8 C9 1.45(3) .
C9 C10 1.41(2) .
C10 C11 1.28(3) .
C11 C12 1.37(3) .
C11 C14 1.46(2) .
C12 C13 1.41(2) .
C14 C15 1.16(2) 1_665
C15 C14 1.16(2) 1_445
C15 C16 1.58(2) .
C16 C20 1.34(2) .
C16 C17 1.42(2) .
C17 C18 1.364(18) .
C19 C20 1.43(2) .
C21 O4 1.292(18) 7
C21 C22 1.520(19) .
C22 C27 1.34(2) .
C22 C23 1.36(2) .
C23 C24 1.39(2) .
C24 C25 1.40(2) .
C25 C26 1.36(2) .
C25 C28 1.51(2) 2_674
C26 C27 1.39(2) .
C28 C29 1.23(2) .
C28 C25 1.51(2) 2_675
C29 C30 1.50(2) .
C30 C31 1.38(2) .
C30 C35 1.42(2) .
C31 C32 1.41(2) .
C32 C33 1.46(2) .
C33 C34 1.39(2) .
C33 C36 1.48(2) .
C34 C35 1.35(2) .
